data_7225329
loop_
_publ_author_name
'Lu, Yu-Ling'
'Sun, Jing'
'Jiang, Yan-Hong'
'Yan, Chao Guo'

_publ_section_title
;
 Diastereoselective synthesis of
 spiro[indene-2,2'-pyrazolo[1,2-a]pyrazoles] and
 spiro[indoline-3,2'-pyrazolo[1,2-a]pyrazoles] via 1,3-dipolar
 cycloaddition
;
_journal_name_full 'RSC Adv.'
_journal_paper_doi 10.1039/C6RA02358D
_journal_year 2016
_chemical_formula_moiety 'C34 H27 Cl2 N3 O3'
_chemical_formula_sum 'C34 H27 Cl2 N3 O3'
_chemical_formula_weight 596.49
_chemical_name_systematic
; 
 ? 
;
_space_group_IT_number 2
_symmetry_cell_setting triclinic
_symmetry_space_group_name_Hall '-P 1'
_symmetry_space_group_name_H-M 'P -1'
_atom_sites_solution_hydrogens geom
_atom_sites_solution_primary direct
_atom_sites_solution_secondary difmap
_audit_block_doi 10.5517/cc1jmg5s
_audit_creation_method SHELXL-97
_audit_update_record
;
2015-08-15 deposited with the CCDC.
2016-05-19 downloaded from the CCDC.
;
_cell_angle_alpha 101.049(4)
_cell_angle_beta 95.152(4)
_cell_angle_gamma 104.173(4)
_cell_formula_units_Z 2
_cell_length_a 8.4099(10)
_cell_length_b 9.1196(12)
_cell_length_c 19.621(2)
_cell_measurement_reflns_used 7279
_cell_measurement_temperature 296(2)
_cell_measurement_theta_max 27.28
_cell_measurement_theta_min 2.36
_cell_volume 1417.1(3)
_computing_cell_refinement 'Bruker SMART'
_computing_data_collection 'Bruker SMART'
_computing_data_reduction 'Bruker SAINT'
_computing_molecular_graphics 'Bruker SHELXTL'
_computing_publication_material 'Bruker SHELXTL'
_computing_structure_refinement 'SHELXL-97 (Sheldrick, 2008)'
_computing_structure_solution 'SHELXS-97 (Sheldrick, 2008)'
_diffrn_ambient_temperature 296(2)
_diffrn_measured_fraction_theta_full 0.988
_diffrn_measured_fraction_theta_max 0.988
_diffrn_measurement_device_type 'CCD area detector'
_diffrn_measurement_method 'phi and omega scans'
_diffrn_radiation_monochromator graphite
_diffrn_radiation_source 'fine-focus sealed tube'
_diffrn_radiation_type MoK\a
_diffrn_radiation_wavelength 0.71073
_diffrn_reflns_av_R_equivalents 0.0411
_diffrn_reflns_av_sigmaI/netI 0.0515
_diffrn_reflns_limit_h_max 10
_diffrn_reflns_limit_h_min -10
_diffrn_reflns_limit_k_max 11
_diffrn_reflns_limit_k_min -11
_diffrn_reflns_limit_l_max 25
_diffrn_reflns_limit_l_min -25
_diffrn_reflns_number 21772
_diffrn_reflns_theta_full 27.62
_diffrn_reflns_theta_max 27.62
_diffrn_reflns_theta_min 2.14
_exptl_absorpt_coefficient_mu 0.271
_exptl_absorpt_correction_T_max 0.948
_exptl_absorpt_correction_T_min 0.928
_exptl_absorpt_correction_type multi-scan
_exptl_absorpt_process_details sadabs
_exptl_crystal_colour colorless
_exptl_crystal_density_diffrn 1.398
_exptl_crystal_density_method 'not measured'
_exptl_crystal_description block
_exptl_crystal_F_000 620
_exptl_crystal_size_max 0.28
_exptl_crystal_size_mid 0.24
_exptl_crystal_size_min 0.20
_refine_diff_density_max 0.273
_refine_diff_density_min -0.318
_refine_diff_density_rms 0.047
_refine_ls_extinction_method none
_refine_ls_goodness_of_fit_ref 1.018
_refine_ls_hydrogen_treatment constr
_refine_ls_matrix_type full
_refine_ls_number_parameters 380
_refine_ls_number_reflns 6485
_refine_ls_number_restraints 0
_refine_ls_restrained_S_all 1.018
_refine_ls_R_factor_all 0.0883
_refine_ls_R_factor_gt 0.0489
_refine_ls_shift/su_max 0.000
_refine_ls_shift/su_mean 0.000
_refine_ls_structure_factor_coef Fsqd
_refine_ls_weighting_details 'calc w=1/[\s^2^(Fo^2^)+(0.0493P)^2^+0.4299P] where P=(Fo^2^+2Fc^2^)/3'
_refine_ls_weighting_scheme calc
_refine_ls_wR_factor_gt 0.1026
_refine_ls_wR_factor_ref 0.1163
_reflns_number_gt 4346
_reflns_number_total 6485
_reflns_threshold_expression >2sigma(I)
_cod_data_source_file c6ra02358d2.cif
_cod_data_source_block 2f
_cod_database_code 7225329

loop_
_symmetry_equiv_pos_as_xyz
'x, y, z'
'-x, -y, -z'

loop_
_atom_site_label
_atom_site_type_symbol
_atom_site_fract_x
_atom_site_fract_y
_atom_site_fract_z
_atom_site_U_iso_or_equiv
_atom_site_adp_type
_atom_site_occupancy
_atom_site_symmetry_multiplicity
_atom_site_calc_flag
_atom_site_refinement_flags
C1 C 0.7924(3) 0.0011(3) 0.09873(11) 0.0485(5) Uani 1 1 d .
H1 H 0.8372 -0.0616 0.1226 0.058 Uiso 1 1 calc R
C2 C 0.7932(3) -0.0166(3) 0.02746(13) 0.0647(7) Uani 1 1 d .
H2 H 0.8403 -0.0902 0.0039 0.078 Uiso 1 1 calc R
C3 C 0.7266(3) 0.0716(3) -0.00873(13) 0.0648(7) Uani 1 1 d .
H3 H 0.7277 0.0589 -0.0568 0.078 Uiso 1 1 calc R
C4 C 0.6576(3) 0.1796(3) 0.02631(14) 0.0637(7) Uani 1 1 d .
H4 H 0.6107 0.2401 0.0018 0.076 Uiso 1 1 calc R
C5 C 0.6570(3) 0.1995(3) 0.09789(12) 0.0518(6) Uani 1 1 d .
H5 H 0.6099 0.2733 0.1212 0.062 Uiso 1 1 calc R
C6 C 0.7256(2) 0.1108(2) 0.13482(10) 0.0357(4) Uani 1 1 d .
C7 C 0.7324(2) 0.1331(3) 0.21367(11) 0.0421(5) Uani 1 1 d .
H7A H 0.7472 0.0401 0.2273 0.051 Uiso 1 1 calc R
H7B H 0.8279 0.2180 0.2362 0.051 Uiso 1 1 calc R
C8 C 0.5832(2) 0.3036(2) 0.28017(10) 0.0328(4) Uani 1 1 d .
C9 C 0.4070(2) 0.2879(2) 0.29882(9) 0.0277(4) Uani 1 1 d .
C10 C 0.3157(2) 0.1242(2) 0.26013(9) 0.0281(4) Uani 1 1 d .
C11 C 0.1557(2) 0.0362(2) 0.25856(9) 0.0315(4) Uani 1 1 d .
H11 H 0.0785 0.0790 0.2803 0.038 Uiso 1 1 calc R
C12 C 0.1144(2) -0.1181(2) 0.22350(10) 0.0353(4) Uani 1 1 d .
C13 C 0.2264(3) -0.1834(2) 0.19097(11) 0.0429(5) Uani 1 1 d .
H13 H 0.1944 -0.2873 0.1678 0.051 Uiso 1 1 calc R
C14 C 0.3869(3) -0.0954(2) 0.19250(10) 0.0413(5) Uani 1 1 d .
H14 H 0.4637 -0.1384 0.1706 0.050 Uiso 1 1 calc R
C15 C 0.4289(2) 0.0572(2) 0.22743(9) 0.0309(4) Uani 1 1 d .
C16 C 0.4011(2) 0.3168(2) 0.37961(9) 0.0291(4) Uani 1 1 d .
H16 H 0.5050 0.3891 0.4050 0.035 Uiso 1 1 calc R
C17 C 0.3676(2) 0.1677(2) 0.40662(9) 0.0310(4) Uani 1 1 d .
C18 C 0.5003(2) 0.0865(2) 0.40874(9) 0.0306(4) Uani 1 1 d .
C19 C 0.4561(2) -0.0689(2) 0.41154(11) 0.0403(5) Uani 1 1 d .
H19 H 0.3459 -0.1184 0.4127 0.048 Uiso 1 1 calc R
C20 C 0.5738(3) -0.1508(2) 0.41268(11) 0.0442(5) Uani 1 1 d .
H20 H 0.5412 -0.2549 0.4144 0.053 Uiso 1 1 calc R
C21 C 0.7399(3) -0.0813(2) 0.41134(10) 0.0383(5) Uani 1 1 d .
C22 C 0.8668(3) -0.1718(3) 0.41431(12) 0.0527(6) Uani 1 1 d .
H22A H 0.9718 -0.1100 0.4075 0.079 Uiso 1 1 calc R
H22B H 0.8325 -0.2649 0.3781 0.079 Uiso 1 1 calc R
H22C H 0.8771 -0.1983 0.4593 0.079 Uiso 1 1 calc R
C23 C 0.7842(2) 0.0742(2) 0.40940(11) 0.0395(5) Uani 1 1 d .
H23 H 0.8947 0.1236 0.4088 0.047 Uiso 1 1 calc R
C24 C 0.6665(2) 0.1580(2) 0.40833(10) 0.0353(4) Uani 1 1 d .
H24 H 0.6992 0.2625 0.4073 0.042 Uiso 1 1 calc R
C25 C 0.1420(3) 0.3496(3) 0.16671(11) 0.0460(5) Uani 1 1 d .
H25 H 0.0581 0.3003 0.1889 0.055 Uiso 1 1 calc R
C26 C 0.1079(3) 0.3519(3) 0.09670(11) 0.0521(6) Uani 1 1 d .
H26 H 0.0015 0.3068 0.0724 0.063 Uiso 1 1 calc R
C27 C 0.2322(3) 0.4211(2) 0.06367(10) 0.0421(5) Uani 1 1 d .
C28 C 0.3889(3) 0.4911(3) 0.09940(12) 0.0469(5) Uani 1 1 d .
H28 H 0.4727 0.5383 0.0766 0.056 Uiso 1 1 calc R
C29 C 0.4203(2) 0.4905(2) 0.16953(11) 0.0404(5) Uani 1 1 d .
H29 H 0.5258 0.5392 0.1940 0.049 Uiso 1 1 calc R
C30 C 0.2978(2) 0.4188(2) 0.20425(10) 0.0304(4) Uani 1 1 d .
C31 C 0.3374(2) 0.4206(2) 0.28048(9) 0.0290(4) Uani 1 1 d .
H31 H 0.4175 0.5197 0.3030 0.035 Uiso 1 1 calc R
C32 C 0.1311(2) 0.5439(2) 0.33686(10) 0.0365(5) Uani 1 1 d .
H32A H 0.0306 0.5348 0.3061 0.044 Uiso 1 1 calc R
H32B H 0.2140 0.6367 0.3341 0.044 Uiso 1 1 calc R
C33 C 0.0976(3) 0.5473(2) 0.41181(11) 0.0405(5) Uani 1 1 d .
H33A H 0.1154 0.6529 0.4380 0.049 Uiso 1 1 calc R
H33B H -0.0150 0.4892 0.4129 0.049 Uiso 1 1 calc R
C34 C 0.2218(2) 0.4717(2) 0.44120(10) 0.0327(4) Uani 1 1 d .
Cl1 Cl -0.08477(7) -0.23570(6) 0.22257(3) 0.05320(17) Uani 1 1 d .
Cl2 Cl 0.18887(9) 0.41743(8) -0.02526(3) 0.0677(2) Uani 1 1 d .
N1 N 0.58471(18) 0.16599(18) 0.23858(8) 0.0351(4) Uani 1 1 d .
N2 N 0.19288(18) 0.40342(17) 0.31833(7) 0.0293(3) Uani 1 1 d .
N3 N 0.26690(19) 0.39013(18) 0.38551(8) 0.0336(4) Uani 1 1 d .
O1 O 0.69881(16) 0.41868(16) 0.29804(8) 0.0456(4) Uani 1 1 d .
O2 O 0.23235(16) 0.11521(17) 0.42272(7) 0.0446(4) Uani 1 1 d .
O3 O 0.27203(17) 0.47842(16) 0.50240(7) 0.0432(3) Uani 1 1 d .

loop_
_atom_site_aniso_label
_atom_site_aniso_U_11
_atom_site_aniso_U_22
_atom_site_aniso_U_33
_atom_site_aniso_U_23
_atom_site_aniso_U_13
_atom_site_aniso_U_12
C1 0.0583(14) 0.0483(13) 0.0459(13) 0.0106(10) 0.0185(11) 0.0232(11)
C2 0.0823(19) 0.0607(16) 0.0475(15) -0.0025(13) 0.0244(14) 0.0185(14)
C3 0.0682(17) 0.0741(18) 0.0380(13) 0.0095(13) 0.0056(12) -0.0043(15)
C4 0.0567(15) 0.0680(17) 0.0633(17) 0.0303(14) -0.0066(13) 0.0042(13)
C5 0.0501(14) 0.0551(14) 0.0572(15) 0.0164(12) 0.0100(11) 0.0230(11)
C6 0.0289(10) 0.0422(11) 0.0375(11) 0.0076(9) 0.0095(9) 0.0117(9)
C7 0.0311(10) 0.0581(13) 0.0430(12) 0.0081(10) 0.0113(9) 0.0232(10)
C8 0.0277(10) 0.0369(11) 0.0343(10) 0.0062(9) 0.0036(8) 0.0114(9)
C9 0.0227(9) 0.0292(9) 0.0310(10) 0.0028(8) 0.0040(8) 0.0094(7)
C10 0.0295(9) 0.0284(9) 0.0272(9) 0.0039(8) 0.0035(8) 0.0113(8)
C11 0.0300(10) 0.0333(10) 0.0315(10) 0.0051(8) 0.0020(8) 0.0117(8)
C12 0.0370(11) 0.0325(10) 0.0333(10) 0.0092(9) -0.0014(9) 0.0047(8)
C13 0.0573(14) 0.0276(10) 0.0412(12) 0.0023(9) 0.0063(10) 0.0113(10)
C14 0.0506(13) 0.0357(11) 0.0415(12) 0.0030(9) 0.0142(10) 0.0205(10)
C15 0.0343(10) 0.0325(10) 0.0280(9) 0.0049(8) 0.0062(8) 0.0132(8)
C16 0.0272(9) 0.0318(10) 0.0283(9) 0.0007(8) 0.0019(8) 0.0134(8)
C17 0.0303(10) 0.0358(10) 0.0246(9) 0.0001(8) 0.0011(8) 0.0107(8)
C18 0.0323(10) 0.0318(10) 0.0273(9) 0.0031(8) 0.0010(8) 0.0119(8)
C19 0.0363(11) 0.0347(11) 0.0480(13) 0.0076(9) 0.0033(9) 0.0082(9)
C20 0.0523(13) 0.0291(11) 0.0523(13) 0.0085(10) 0.0065(11) 0.0138(10)
C21 0.0455(12) 0.0410(12) 0.0344(11) 0.0073(9) 0.0059(9) 0.0232(10)
C22 0.0613(15) 0.0525(14) 0.0594(15) 0.0187(12) 0.0173(12) 0.0353(12)
C23 0.0338(11) 0.0409(12) 0.0474(12) 0.0122(10) 0.0062(9) 0.0150(9)
C24 0.0344(10) 0.0300(10) 0.0419(11) 0.0075(9) 0.0034(9) 0.0106(8)
C25 0.0393(12) 0.0537(13) 0.0354(11) 0.0115(10) 0.0046(9) -0.0066(10)
C26 0.0488(13) 0.0587(14) 0.0365(12) 0.0098(11) -0.0018(10) -0.0051(11)
C27 0.0599(14) 0.0367(11) 0.0323(11) 0.0090(9) 0.0114(10) 0.0153(10)
C28 0.0476(13) 0.0531(13) 0.0512(13) 0.0255(11) 0.0211(11) 0.0184(11)
C29 0.0310(10) 0.0416(11) 0.0521(13) 0.0165(10) 0.0083(9) 0.0105(9)
C30 0.0334(10) 0.0237(9) 0.0353(10) 0.0061(8) 0.0071(8) 0.0098(8)
C31 0.0273(9) 0.0254(9) 0.0321(10) 0.0016(8) 0.0030(8) 0.0068(7)
C32 0.0374(11) 0.0341(10) 0.0423(11) 0.0060(9) 0.0044(9) 0.0202(9)
C33 0.0378(11) 0.0402(11) 0.0476(12) 0.0037(10) 0.0108(10) 0.0210(9)
C34 0.0304(10) 0.0307(10) 0.0352(11) 0.0000(8) 0.0081(9) 0.0096(8)
Cl1 0.0465(3) 0.0416(3) 0.0624(4) 0.0142(3) 0.0001(3) -0.0043(2)
Cl2 0.0949(5) 0.0742(4) 0.0373(3) 0.0204(3) 0.0134(3) 0.0209(4)
N1 0.0287(8) 0.0408(9) 0.0373(9) 0.0025(8) 0.0105(7) 0.0150(7)
N2 0.0299(8) 0.0328(8) 0.0275(8) 0.0050(7) 0.0031(7) 0.0144(7)
N3 0.0387(9) 0.0413(9) 0.0263(8) 0.0029(7) 0.0029(7) 0.0250(7)
O1 0.0281(7) 0.0453(8) 0.0564(9) 0.0031(7) 0.0061(7) 0.0031(7)
O2 0.0344(8) 0.0538(9) 0.0507(9) 0.0166(7) 0.0127(7) 0.0152(7)
O3 0.0504(9) 0.0484(9) 0.0298(8) -0.0010(6) 0.0048(7) 0.0189(7)

loop_
_atom_type_symbol
_atom_type_description
_atom_type_scat_dispersion_real
_atom_type_scat_dispersion_imag
_atom_type_scat_source
C C 0.0033 0.0016 'International Tables Vol C Tables 4.2.6.8 and 6.1.1.4'
H H 0.0000 0.0000 'International Tables Vol C Tables 4.2.6.8 and 6.1.1.4'
N N 0.0061 0.0033 'International Tables Vol C Tables 4.2.6.8 and 6.1.1.4'
O O 0.0106 0.0060 'International Tables Vol C Tables 4.2.6.8 and 6.1.1.4'
Cl Cl 0.1484 0.1585 'International Tables Vol C Tables 4.2.6.8 and 6.1.1.4'

loop_
_geom_angle_atom_site_label_1
_geom_angle_atom_site_label_2
_geom_angle_atom_site_label_3
_geom_angle
C6 C1 C2 120.4(2)
C6 C1 H1 119.8
C2 C1 H1 119.8
C3 C2 C1 120.9(2)
C3 C2 H2 119.5
C1 C2 H2 119.5
C2 C3 C4 119.2(2)
C2 C3 H3 120.4
C4 C3 H3 120.4
C3 C4 C5 120.4(2)
C3 C4 H4 119.8
C5 C4 H4 119.8
C6 C5 C4 120.5(2)
C6 C5 H5 119.8
C4 C5 H5 119.8
C5 C6 C1 118.47(19)
C5 C6 C7 121.88(18)
C1 C6 C7 119.64(18)
N1 C7 C6 113.20(16)
N1 C7 H7A 108.9
C6 C7 H7A 108.9
N1 C7 H7B 108.9
C6 C7 H7B 108.9
H7A C7 H7B 107.8
O1 C8 N1 126.21(17)
O1 C8 C9 126.11(17)
N1 C8 C9 107.67(15)
C10 C9 C8 102.74(14)
C10 C9 C31 116.83(14)
C8 C9 C31 111.04(14)
C10 C9 C16 113.09(14)
C8 C9 C16 113.20(14)
C31 C9 C16 100.41(13)
C11 C10 C15 119.99(16)
C11 C10 C9 131.73(16)
C15 C10 C9 107.96(15)
C10 C11 C12 117.66(17)
C10 C11 H11 121.2
C12 C11 H11 121.2
C13 C12 C11 122.07(18)
C13 C12 Cl1 118.65(15)
C11 C12 Cl1 119.25(15)
C12 C13 C14 120.40(18)
C12 C13 H13 119.8
C14 C13 H13 119.8
C15 C14 C13 117.81(18)
C15 C14 H14 121.1
C13 C14 H14 121.1
C14 C15 C10 122.07(17)
C14 C15 N1 127.88(17)
C10 C15 N1 110.00(15)
N3 C16 C17 112.39(15)
N3 C16 C9 101.41(13)
C17 C16 C9 112.89(14)
N3 C16 H16 110.0
C17 C16 H16 110.0
C9 C16 H16 110.0
O2 C17 C18 121.97(17)
O2 C17 C16 119.77(16)
C18 C17 C16 118.18(16)
C19 C18 C24 118.27(17)
C19 C18 C17 118.16(17)
C24 C18 C17 123.57(17)
C20 C19 C18 120.71(19)
C20 C19 H19 119.6
C18 C19 H19 119.6
C19 C20 C21 121.58(19)
C19 C20 H20 119.2
C21 C20 H20 119.2
C23 C21 C20 117.70(18)
C23 C21 C22 121.57(19)
C20 C21 C22 120.70(19)
C21 C22 H22A 109.5
C21 C22 H22B 109.5
H22A C22 H22B 109.5
C21 C22 H22C 109.5
H22A C22 H22C 109.5
H22B C22 H22C 109.5
C21 C23 C24 121.18(19)
C21 C23 H23 119.4
C24 C23 H23 119.4
C23 C24 C18 120.54(18)
C23 C24 H24 119.7
C18 C24 H24 119.7
C30 C25 C26 121.38(19)
C30 C25 H25 119.3
C26 C25 H25 119.3
C27 C26 C25 119.3(2)
C27 C26 H26 120.4
C25 C26 H26 120.4
C26 C27 C28 120.9(2)
C26 C27 Cl2 118.69(17)
C28 C27 Cl2 120.37(16)
C27 C28 C29 119.15(19)
C27 C28 H28 120.4
C29 C28 H28 120.4
C28 C29 C30 121.35(19)
C28 C29 H29 119.3
C30 C29 H29 119.3
C25 C30 C29 117.90(18)
C25 C30 C31 122.51(17)
C29 C30 C31 119.58(17)
N2 C31 C30 114.20(14)
N2 C31 C9 100.31(13)
C30 C31 C9 117.26(14)
N2 C31 H31 108.2
C30 C31 H31 108.2
C9 C31 H31 108.2
N2 C32 C33 103.46(15)
N2 C32 H32A 111.1
C33 C32 H32A 111.1
N2 C32 H32B 111.1
C33 C32 H32B 111.1
H32A C32 H32B 109.0
C34 C33 C32 103.71(15)
C34 C33 H33A 111.0
C32 C33 H33A 111.0
C34 C33 H33B 111.0
C32 C33 H33B 111.0
H33A C33 H33B 109.0
O3 C34 N3 125.15(18)
O3 C34 C33 128.99(17)
N3 C34 C33 105.84(16)
C8 N1 C15 111.55(15)
C8 N1 C7 123.80(16)
C15 N1 C7 124.50(16)
N3 N2 C31 100.51(13)
N3 N2 C32 102.97(13)
C31 N2 C32 116.07(14)
C34 N3 N2 114.76(14)
C34 N3 C16 131.23(15)
N2 N3 C16 112.63(13)

loop_
_geom_bond_atom_site_label_1
_geom_bond_atom_site_label_2
_geom_bond_distance
C1 C6 1.376(3)
C1 C2 1.377(3)
C1 H1 0.9300
C2 C3 1.354(4)
C2 H2 0.9300
C3 C4 1.368(4)
C3 H3 0.9300
C4 C5 1.382(3)
C4 H4 0.9300
C5 C6 1.374(3)
C5 H5 0.9300
C6 C7 1.515(3)
C7 N1 1.451(2)
C7 H7A 0.9700
C7 H7B 0.9700
C8 O1 1.211(2)
C8 N1 1.363(2)
C8 C9 1.537(2)
C9 C10 1.515(2)
C9 C31 1.553(3)
C9 C16 1.564(2)
C10 C11 1.382(2)
C10 C15 1.392(2)
C11 C12 1.386(3)
C11 H11 0.9300
C12 C13 1.374(3)
C12 Cl1 1.7501(19)
C13 C14 1.386(3)
C13 H13 0.9300
C14 C15 1.372(3)
C14 H14 0.9300
C15 N1 1.407(2)
C16 N3 1.448(2)
C16 C17 1.524(3)
C16 H16 0.9800
C17 O2 1.216(2)
C17 C18 1.484(3)
C18 C19 1.388(3)
C18 C24 1.392(3)
C19 C20 1.379(3)
C19 H19 0.9300
C20 C21 1.390(3)
C20 H20 0.9300
C21 C23 1.384(3)
C21 C22 1.504(3)
C22 H22A 0.9600
C22 H22B 0.9600
C22 H22C 0.9600
C23 C24 1.392(3)
C23 H23 0.9300
C24 H24 0.9300
C25 C30 1.378(3)
C25 C26 1.383(3)
C25 H25 0.9300
C26 C27 1.366(3)
C26 H26 0.9300
C27 C28 1.373(3)
C27 Cl2 1.742(2)
C28 C29 1.379(3)
C28 H28 0.9300
C29 C30 1.386(3)
C29 H29 0.9300
C30 C31 1.499(3)
C31 N2 1.472(2)
C31 H31 0.9800
C32 N2 1.492(2)
C32 C33 1.518(3)
C32 H32A 0.9700
C32 H32B 0.9700
C33 C34 1.515(3)
C33 H33A 0.9700
C33 H33B 0.9700
C34 O3 1.222(2)
C34 N3 1.339(2)
N2 N3 1.446(2)
